data_4025706
loop_
_publ_author_name
'Gui-Chao Kuang'
'Heather A. Michaels'
'J. Tyler Simmons'
'Ronald J. Clark'
'Lei Zhu'

_publ_section_title
;
 Chelation-Assisted, Copper(II)-Acetate-Accelerated Azide-Alkyne
 Cycloaddition
;
_journal_name_full 'Journal of Organic Chemistry'
_journal_page_first 6540
_journal_page_last 6548
_journal_paper_doi 10.1021/jo101305m
_journal_volume 75
_journal_year 2010
_chemical_formula_moiety 'C24 H24 Br N7 Zn, 2(Cl O4)'
_chemical_formula_sum 'C24 H24 Br Cl2 N7 O8 Zn'
_chemical_formula_weight 753.67
_chemical_name_systematic
; 
 ? 
;
_space_group_IT_number 15
_symmetry_cell_setting monoclinic
_symmetry_space_group_name_Hall '-C 2yc'
_symmetry_space_group_name_H-M 'C 1 2/c 1'
_atom_sites_solution_hydrogens geom
_atom_sites_solution_primary direct
_atom_sites_solution_secondary difmap
_audit_creation_method SHELXL-97
_cell_angle_alpha 90.00
_cell_angle_beta 92.643(2)
_cell_angle_gamma 90.00
_cell_formula_units_Z 8
_cell_length_a 34.509(7)
_cell_length_b 10.307(2)
_cell_length_c 16.152(3)
_cell_measurement_reflns_used 7004
_cell_measurement_temperature 173(2)
_cell_measurement_theta_max 25.36
_cell_measurement_theta_min 2.36
_cell_volume 5738.9(19)
_computing_cell_refinement 'Bruker SAINT'
_computing_data_collection 'Bruker APEX2'
_computing_data_reduction 'Bruker SAINT'
_computing_molecular_graphics 'Bruker SHELXTL'
_computing_publication_material 'Bruker SHELXTL'
_computing_structure_refinement 'SHELXL-97 (Sheldrick, 1997)'
_computing_structure_solution 'SHELXS-97 (Sheldrick, 1990)'
_diffrn_ambient_temperature 173(2)
_diffrn_measured_fraction_theta_full 0.995
_diffrn_measured_fraction_theta_max 0.995
_diffrn_measurement_device_type 'Bruker APEX-II CCD'
_diffrn_measurement_method '\f and \w scans'
_diffrn_radiation_monochromator graphite
_diffrn_radiation_source 'fine-focus sealed tube'
_diffrn_radiation_type MoK\a
_diffrn_radiation_wavelength 0.71073
_diffrn_reflns_av_R_equivalents 0.0000
_diffrn_reflns_av_sigmaI/netI 0.0435
_diffrn_reflns_limit_h_max 41
_diffrn_reflns_limit_h_min -41
_diffrn_reflns_limit_k_max 12
_diffrn_reflns_limit_k_min -12
_diffrn_reflns_limit_l_max 19
_diffrn_reflns_limit_l_min -19
_diffrn_reflns_number 5287
_diffrn_reflns_theta_full 25.44
_diffrn_reflns_theta_max 25.44
_diffrn_reflns_theta_min 2.06
_diffrn_standards_number 0
_exptl_absorpt_coefficient_mu 2.496
_exptl_absorpt_correction_T_max 0.7382
_exptl_absorpt_correction_T_min 0.4576
_exptl_absorpt_correction_type empirical
_exptl_absorpt_process_details SADABS
_exptl_crystal_colour colourless
_exptl_crystal_density_diffrn 1.745
_exptl_crystal_density_method 'not measured'
_exptl_crystal_description irregular,
_exptl_crystal_F_000 3032
_exptl_crystal_size_max 0.36
_exptl_crystal_size_mid 0.12
_exptl_crystal_size_min 0.12
_refine_diff_density_max 0.970
_refine_diff_density_min -0.546
_refine_diff_density_rms 0.135
_refine_ls_extinction_method none
_refine_ls_goodness_of_fit_ref 1.254
_refine_ls_hydrogen_treatment constr
_refine_ls_matrix_type full
_refine_ls_number_parameters 390
_refine_ls_number_reflns 5287
_refine_ls_number_restraints 0
_refine_ls_restrained_S_all 1.254
_refine_ls_R_factor_all 0.0712
_refine_ls_R_factor_gt 0.0617
_refine_ls_shift/su_max 0.000
_refine_ls_shift/su_mean 0.000
_refine_ls_structure_factor_coef Fsqd
_refine_ls_weighting_details 'calc w=1/[\s^2^(Fo^2^)+(0.1032P)^2^+35.0538P] where P=(Fo^2^+2Fc^2^)/3'
_refine_ls_weighting_scheme calc
_refine_ls_wR_factor_gt 0.2051
_refine_ls_wR_factor_ref 0.2110
_reflns_number_gt 4483
_reflns_number_total 5287
_reflns_threshold_expression >2sigma(I)
_cod_data_source_file jo101305m_si_002.cif
_cod_data_source_block zhu53
_cod_depositor_comments
;
The following automatic conversions were performed:

'_symmetry_cell_setting' value 'Monoclinic' changed to 'monoclinic'
according to the built-in table from CIF Core dictionary named
'cif_core.dic' version 2.4.1 from 2010-06-29.

Automatic conversion script
Id: cif_fix_values 1646 2011-03-28 12:23:43Z adriana 
;
_cod_original_cell_volume 5739(2)
_cod_original_sg_symbol_Hall -C2yc
_cod_database_code 4025706

loop_
_symmetry_equiv_pos_as_xyz
'x, y, z'
'-x, y, -z+1/2'
'x+1/2, y+1/2, z'
'-x+1/2, y+1/2, -z+1/2'
'-x, -y, -z'
'x, -y, z-1/2'
'-x+1/2, -y+1/2, -z'
'x+1/2, -y+1/2, z-1/2'

loop_
_atom_site_label
_atom_site_type_symbol
_atom_site_fract_x
_atom_site_fract_y
_atom_site_fract_z
_atom_site_U_iso_or_equiv
_atom_site_adp_type
_atom_site_occupancy
_atom_site_symmetry_multiplicity
_atom_site_calc_flag
_atom_site_refinement_flags
_atom_site_disorder_assembly
_atom_site_disorder_group
Zn1 Zn 0.13195(2) 0.68231(7) 1.04713(5) 0.0244(2) Uani 1 1 d . . .
C1 C 0.1507(2) 0.7861(7) 1.2183(4) 0.0313(16) Uani 1 1 d . . .
H1 H 0.1302 0.8451 1.2055 0.038 Uiso 1 1 calc R . .
C2 C 0.1721(2) 0.7998(7) 1.2922(5) 0.0334(17) Uani 1 1 d . . .
H2 H 0.1658 0.8655 1.3306 0.040 Uiso 1 1 calc R . .
C3 C 0.2027(2) 0.7170(8) 1.3094(4) 0.0326(16) Uani 1 1 d . . .
H3 H 0.2183 0.7267 1.3590 0.039 Uiso 1 1 calc R . .
C4 C 0.2104(2) 0.6199(7) 1.2539(4) 0.0301(16) Uani 1 1 d . . .
H4 H 0.2316 0.5625 1.2647 0.036 Uiso 1 1 calc R . .
C5 C 0.18709(19) 0.6065(7) 1.1820(4) 0.0258(14) Uani 1 1 d . . .
C6 C 0.1914(2) 0.4936(7) 1.1242(4) 0.0300(15) Uani 1 1 d . . .
H6A H 0.2190 0.4672 1.1244 0.036 Uiso 1 1 calc R . .
H6B H 0.1762 0.4191 1.1438 0.036 Uiso 1 1 calc R . .
C7 C 0.1429(3) 0.8261(7) 0.8875(5) 0.0382(18) Uani 1 1 d . . .
H7 H 0.1192 0.8678 0.8985 0.046 Uiso 1 1 calc R . .
C8 C 0.1603(3) 0.8514(8) 0.8139(5) 0.0385(18) Uani 1 1 d . . .
H8 H 0.1485 0.9091 0.7744 0.046 Uiso 1 1 calc R . .
C9 C 0.1949(2) 0.7921(8) 0.7986(5) 0.0375(18) Uani 1 1 d . . .
H9 H 0.2073 0.8090 0.7484 0.045 Uiso 1 1 calc R . .
C10 C 0.2117(2) 0.7073(8) 0.8566(5) 0.0348(17) Uani 1 1 d . . .
H10 H 0.2357 0.6660 0.8472 0.042 Uiso 1 1 calc R . .
C11 C 0.1924(2) 0.6847(7) 0.9286(5) 0.0304(16) Uani 1 1 d . . .
C12 C 0.2088(2) 0.5993(8) 0.9978(5) 0.0321(16) Uani 1 1 d . . .
H12A H 0.2272 0.5365 0.9750 0.039 Uiso 1 1 calc R . .
H12B H 0.2232 0.6535 1.0393 0.039 Uiso 1 1 calc R . .
C13 C 0.1658(2) 0.4117(7) 0.9897(5) 0.0294(15) Uani 1 1 d . . .
H13A H 0.1861 0.3445 0.9972 0.035 Uiso 1 1 calc R . .
H13B H 0.1640 0.4353 0.9302 0.035 Uiso 1 1 calc R . .
C14 C 0.1270(2) 0.3540(7) 1.0133(5) 0.0336(17) Uani 1 1 d . . .
H14A H 0.1247 0.2650 0.9905 0.040 Uiso 1 1 calc R . .
H14B H 0.1267 0.3478 1.0744 0.040 Uiso 1 1 calc R . .
C15 C 0.0629(2) 0.3912(7) 0.9363(4) 0.0289(15) Uani 1 1 d . . .
H15 H 0.0580 0.3063 0.9154 0.035 Uiso 1 1 calc R . .
C16 C 0.0395(2) 0.4991(7) 0.9253(4) 0.0273(14) Uani 1 1 d . . .
C17 C 0.0022(2) 0.5132(7) 0.8780(4) 0.0264(14) Uani 1 1 d . . .
C18 C -0.0183(2) 0.4036(8) 0.8504(5) 0.0332(16) Uani 1 1 d . . .
H18 H -0.0083 0.3197 0.8634 0.040 Uiso 1 1 calc R . .
C19 C -0.0529(2) 0.4155(8) 0.8042(5) 0.0354(17) Uani 1 1 d . . .
H19 H -0.0666 0.3406 0.7849 0.043 Uiso 1 1 calc R . .
C20 C -0.06698(19) 0.5373(7) 0.7867(4) 0.0291(15) Uani 1 1 d . . .
C22 C -0.0472(2) 0.6482(7) 0.8123(5) 0.0374(18) Uani 1 1 d . . .
H22 H -0.0572 0.7317 0.7985 0.045 Uiso 1 1 calc R . .
C23 C -0.0126(2) 0.6351(7) 0.8584(5) 0.0355(17) Uani 1 1 d . . .
H23 H 0.0012 0.7103 0.8767 0.043 Uiso 1 1 calc R . .
N1 N 0.15824(17) 0.6913(5) 1.1638(3) 0.0262(12) Uani 1 1 d . . .
N2 N 0.15879(17) 0.7441(6) 0.9437(4) 0.0279(13) Uani 1 1 d . . .
N3 N 0.17773(17) 0.5281(6) 1.0386(3) 0.0265(12) Uani 1 1 d . . .
N4 N 0.09383(16) 0.4309(5) 0.9826(4) 0.0250(12) Uani 1 1 d . . .
N5 N 0.08950(17) 0.5574(5) 1.0004(4) 0.0268(13) Uani 1 1 d . . .
N6 N 0.05698(17) 0.6002(6) 0.9649(4) 0.0279(13) Uani 1 1 d . . .
N7 N 0.09366(19) 0.8346(6) 1.0599(4) 0.0327(14) Uani 1 1 d . . .
C24 C 0.0748(2) 0.9224(7) 1.0641(4) 0.0284(15) Uani 1 1 d . . .
C25 C 0.0505(3) 1.0379(8) 1.0711(5) 0.047(2) Uani 1 1 d . . .
H25A H 0.0416 1.0668 1.0156 0.070 Uiso 1 1 calc R . .
H25B H 0.0656 1.1072 1.0988 0.070 Uiso 1 1 calc R . .
H25C H 0.0280 1.0169 1.1035 0.070 Uiso 1 1 calc R . .
Br2 Br -0.11431(2) 0.55462(8) 0.72244(5) 0.0365(3) Uani 1 1 d . . .
Cl1 Cl 0.19178(5) 0.05630(17) 0.06446(11) 0.0318(4) Uani 1 1 d . . .
O1 O 0.1560(2) 0.0908(8) 0.0993(6) 0.081(3) Uani 1 1 d . . .
O2 O 0.1898(4) 0.0712(8) -0.0218(5) 0.095(3) Uani 1 1 d . . .
O3 O 0.2003(2) -0.0757(8) 0.0834(5) 0.077(2) Uani 1 1 d . . .
O4 O 0.2211(3) 0.1343(11) 0.0981(5) 0.097(3) Uani 1 1 d . . .
Cl2 Cl 0.44080(5) 0.45364(17) 0.16989(12) 0.0337(4) Uani 1 1 d . . .
O5 O 0.40879(17) 0.4110(6) 0.1157(4) 0.0469(15) Uani 1 1 d . . .
O6 O 0.4519(3) 0.5780(8) 0.1471(7) 0.103(4) Uani 1 1 d . . .
O7 O 0.4723(3) 0.3738(10) 0.1580(9) 0.131(5) Uani 1 1 d . . .
O8 O 0.4296(4) 0.4563(19) 0.2487(6) 0.202(10) Uani 1 1 d . . .

loop_
_atom_site_aniso_label
_atom_site_aniso_U_11
_atom_site_aniso_U_22
_atom_site_aniso_U_33
_atom_site_aniso_U_23
_atom_site_aniso_U_13
_atom_site_aniso_U_12
Zn1 0.0283(4) 0.0229(4) 0.0218(4) -0.0003(3) 0.0007(3) 0.0051(3)
C1 0.045(4) 0.028(4) 0.021(3) -0.001(3) 0.006(3) 0.002(3)
C2 0.041(4) 0.032(4) 0.027(4) -0.004(3) -0.001(3) -0.003(3)
C3 0.033(4) 0.038(4) 0.027(4) 0.004(3) 0.000(3) -0.009(3)
C4 0.033(4) 0.035(4) 0.023(3) 0.008(3) 0.001(3) -0.002(3)
C5 0.022(3) 0.029(4) 0.027(4) 0.007(3) 0.004(3) 0.001(3)
C6 0.039(4) 0.026(4) 0.024(3) 0.001(3) 0.001(3) 0.003(3)
C7 0.057(5) 0.024(4) 0.033(4) 0.003(3) -0.004(4) 0.000(3)
C8 0.057(5) 0.025(4) 0.032(4) 0.004(3) -0.001(4) -0.008(4)
C9 0.048(5) 0.037(4) 0.028(4) 0.002(3) 0.003(3) -0.018(4)
C10 0.032(4) 0.042(4) 0.031(4) 0.001(3) 0.004(3) -0.012(3)
C11 0.032(4) 0.028(4) 0.031(4) -0.002(3) 0.002(3) -0.003(3)
C12 0.026(4) 0.039(4) 0.031(4) 0.002(3) 0.006(3) 0.003(3)
C13 0.033(4) 0.026(4) 0.029(4) -0.002(3) 0.004(3) 0.010(3)
C14 0.049(5) 0.018(3) 0.033(4) -0.004(3) -0.002(3) 0.004(3)
C15 0.034(4) 0.022(3) 0.030(4) 0.000(3) 0.003(3) -0.004(3)
C16 0.034(4) 0.026(3) 0.023(3) 0.002(3) 0.010(3) -0.002(3)
C17 0.029(3) 0.028(4) 0.023(3) -0.002(3) 0.008(3) -0.001(3)
C18 0.029(4) 0.029(4) 0.042(4) 0.006(3) 0.003(3) 0.001(3)
C19 0.032(4) 0.031(4) 0.043(5) -0.001(3) 0.002(3) -0.006(3)
C20 0.021(3) 0.038(4) 0.029(4) 0.000(3) 0.004(3) -0.001(3)
C22 0.040(4) 0.024(4) 0.048(5) 0.001(3) 0.001(4) 0.005(3)
C23 0.044(4) 0.025(4) 0.037(4) -0.006(3) 0.001(3) -0.005(3)
N1 0.034(3) 0.023(3) 0.021(3) 0.000(2) 0.002(2) 0.002(2)
N2 0.031(3) 0.027(3) 0.026(3) 0.000(2) 0.003(2) -0.002(3)
N3 0.031(3) 0.027(3) 0.022(3) 0.002(2) 0.003(2) 0.008(2)
N4 0.026(3) 0.020(3) 0.029(3) -0.001(2) 0.005(2) 0.002(2)
N5 0.032(3) 0.021(3) 0.028(3) -0.001(2) 0.002(2) 0.001(2)
N6 0.027(3) 0.027(3) 0.030(3) -0.002(2) 0.001(2) 0.003(2)
N7 0.041(4) 0.025(3) 0.031(3) -0.001(3) -0.001(3) 0.004(3)
C24 0.032(4) 0.027(4) 0.026(4) -0.004(3) 0.000(3) 0.004(3)
C25 0.065(6) 0.038(5) 0.038(5) 0.001(4) 0.009(4) 0.023(4)
Br2 0.0287(4) 0.0435(5) 0.0372(4) 0.0054(3) 0.0015(3) 0.0029(3)
Cl1 0.0337(9) 0.0304(9) 0.0305(9) 0.0015(7) -0.0062(7) 0.0017(7)
O1 0.048(4) 0.080(5) 0.116(7) 0.024(5) 0.014(4) 0.017(4)
O2 0.185(10) 0.063(5) 0.034(4) 0.006(3) -0.012(5) -0.014(6)
O3 0.086(5) 0.062(5) 0.087(6) 0.039(4) 0.030(5) 0.031(4)
O4 0.078(6) 0.139(9) 0.074(6) -0.035(6) -0.004(5) -0.057(6)
Cl2 0.0369(10) 0.0265(9) 0.0374(10) 0.0014(7) -0.0013(8) -0.0016(7)
O5 0.040(3) 0.041(3) 0.059(4) -0.008(3) -0.013(3) 0.000(3)
O6 0.094(7) 0.044(4) 0.168(11) 0.023(5) -0.042(6) -0.025(4)
O7 0.074(6) 0.081(7) 0.231(14) -0.070(8) -0.065(7) 0.040(5)
O8 0.147(10) 0.42(3) 0.036(5) -0.036(9) 0.025(6) -0.179(14)

loop_
_atom_type_symbol
_atom_type_description
_atom_type_scat_dispersion_real
_atom_type_scat_dispersion_imag
_atom_type_scat_source
C C 0.0033 0.0016 'International Tables Vol C Tables 4.2.6.8 and 6.1.1.4'
H H 0.0000 0.0000 'International Tables Vol C Tables 4.2.6.8 and 6.1.1.4'
N N 0.0061 0.0033 'International Tables Vol C Tables 4.2.6.8 and 6.1.1.4'
O O 0.0106 0.0060 'International Tables Vol C Tables 4.2.6.8 and 6.1.1.4'
Cl Cl 0.1484 0.1585 'International Tables Vol C Tables 4.2.6.8 and 6.1.1.4'
Zn Zn 0.2839 1.4301 'International Tables Vol C Tables 4.2.6.8 and 6.1.1.4'
Br Br -0.2901 2.4595 'International Tables Vol C Tables 4.2.6.8 and 6.1.1.4'

loop_
_geom_angle_atom_site_label_1
_geom_angle_atom_site_label_2
_geom_angle_atom_site_label_3
_geom_angle
_geom_angle_site_symmetry_1
_geom_angle_site_symmetry_3
_geom_angle_publ_flag
N2 Zn1 N1 122.4(2) . . ?
N2 Zn1 N5 103.6(2) . . ?
N1 Zn1 N5 129.6(2) . . ?
N2 Zn1 N7 99.2(2) . . ?
N1 Zn1 N7 97.6(2) . . ?
N5 Zn1 N7 93.7(2) . . ?
N2 Zn1 N3 79.9(2) . . ?
N1 Zn1 N3 78.8(2) . . ?
N5 Zn1 N3 91.4(2) . . ?
N7 Zn1 N3 174.9(2) . . ?
N1 C1 C2 121.8(7) . . ?
N1 C1 H1 119.1 . . ?
C2 C1 H1 119.1 . . ?
C3 C2 C1 119.0(7) . . ?
C3 C2 H2 120.5 . . ?
C1 C2 H2 120.5 . . ?
C2 C3 C4 119.3(7) . . ?
C2 C3 H3 120.3 . . ?
C4 C3 H3 120.3 . . ?
C3 C4 C5 119.6(7) . . ?
C3 C4 H4 120.2 . . ?
C5 C4 H4 120.2 . . ?
N1 C5 C4 120.8(7) . . ?
N1 C5 C6 117.4(6) . . ?
C4 C5 C6 121.7(6) . . ?
N3 C6 C5 110.9(6) . . ?
N3 C6 H6A 109.5 . . ?
C5 C6 H6A 109.5 . . ?
N3 C6 H6B 109.5 . . ?
C5 C6 H6B 109.5 . . ?
H6A C6 H6B 108.0 . . ?
N2 C7 C8 121.6(8) . . ?
N2 C7 H7 119.2 . . ?
C8 C7 H7 119.2 . . ?
C9 C8 C7 119.1(8) . . ?
C9 C8 H8 120.5 . . ?
C7 C8 H8 120.5 . . ?
C8 C9 C10 119.9(7) . . ?
C8 C9 H9 120.0 . . ?
C10 C9 H9 120.0 . . ?
C11 C10 C9 118.0(8) . . ?
C11 C10 H10 121.0 . . ?
C9 C10 H10 121.0 . . ?
N2 C11 C10 121.9(7) . . ?
N2 C11 C12 115.3(6) . . ?
C10 C11 C12 122.7(7) . . ?
N3 C12 C11 111.4(6) . . ?
N3 C12 H12A 109.3 . . ?
C11 C12 H12A 109.3 . . ?
N3 C12 H12B 109.3 . . ?
C11 C12 H12B 109.3 . . ?
H12A C12 H12B 108.0 . . ?
N3 C13 C14 114.0(6) . . ?
N3 C13 H13A 108.7 . . ?
C14 C13 H13A 108.7 . . ?
N3 C13 H13B 108.7 . . ?
C14 C13 H13B 108.7 . . ?
H13A C13 H13B 107.6 . . ?
N4 C14 C13 112.7(6) . . ?
N4 C14 H14A 109.1 . . ?
C13 C14 H14A 109.1 . . ?
N4 C14 H14B 109.1 . . ?
C13 C14 H14B 109.1 . . ?
H14A C14 H14B 107.8 . . ?
N4 C15 C16 105.8(6) . . ?
N4 C15 H15 127.1 . . ?
C16 C15 H15 127.1 . . ?
N6 C16 C15 108.4(6) . . ?
N6 C16 C17 122.0(6) . . ?
C15 C16 C17 129.6(7) . . ?
C23 C17 C18 119.1(7) . . ?
C23 C17 C16 120.7(7) . . ?
C18 C17 C16 120.2(7) . . ?
C19 C18 C17 120.8(7) . . ?
C19 C18 H18 119.6 . . ?
C17 C18 H18 119.6 . . ?
C20 C19 C18 118.7(7) . . ?
C20 C19 H19 120.6 . . ?
C18 C19 H19 120.6 . . ?
C19 C20 C22 121.9(7) . . ?
C19 C20 Br2 119.0(6) . . ?
C22 C20 Br2 119.0(6) . . ?
C23 C22 C20 118.8(7) . . ?
C23 C22 H22 120.6 . . ?
C20 C22 H22 120.6 . . ?
C22 C23 C17 120.7(7) . . ?
C22 C23 H23 119.7 . . ?
C17 C23 H23 119.7 . . ?
C1 N1 C5 119.4(6) . . ?
C1 N1 Zn1 122.7(5) . . ?
C5 N1 Zn1 117.4(5) . . ?
C7 N2 C11 119.6(7) . . ?
C7 N2 Zn1 124.3(5) . . ?
C11 N2 Zn1 115.6(5) . . ?
C12 N3 C6 109.2(6) . . ?
C12 N3 C13 110.7(6) . . ?
C6 N3 C13 111.8(5) . . ?
C12 N3 Zn1 101.6(4) . . ?
C6 N3 Zn1 107.8(4) . . ?
C13 N3 Zn1 115.1(4) . . ?
C15 N4 N5 108.8(6) . . ?
C15 N4 C14 128.0(6) . . ?
N5 N4 C14 123.1(6) . . ?
N6 N5 N4 109.5(6) . . ?
N6 N5 Zn1 121.8(4) . . ?
N4 N5 Zn1 126.7(5) . . ?
N5 N6 C16 107.5(6) . . ?
C24 N7 Zn1 175.0(7) . . ?
N7 C24 C25 179.0(9) . . ?
C24 C25 H25A 109.5 . . ?
C24 C25 H25B 109.5 . . ?
H25A C25 H25B 109.5 . . ?
C24 C25 H25C 109.5 . . ?
H25A C25 H25C 109.5 . . ?
H25B C25 H25C 109.5 . . ?
O4 Cl1 O2 109.2(6) . . ?
O4 Cl1 O3 109.3(6) . . ?
O2 Cl1 O3 108.6(5) . . ?
O4 Cl1 O1 109.4(6) . . ?
O2 Cl1 O1 111.2(6) . . ?
O3 Cl1 O1 109.1(5) . . ?
O8 Cl2 O7 113.9(11) . . ?
O8 Cl2 O6 109.0(9) . . ?
O7 Cl2 O6 106.5(7) . . ?
O8 Cl2 O5 109.5(5) . . ?
O7 Cl2 O5 108.5(5) . . ?
O6 Cl2 O5 109.3(5) . . ?

loop_
_geom_bond_atom_site_label_1
_geom_bond_atom_site_label_2
_geom_bond_distance
_geom_bond_site_symmetry_2
_geom_bond_publ_flag
Zn1 N2 2.048(6) . ?
Zn1 N1 2.056(6) . ?
Zn1 N5 2.067(6) . ?
Zn1 N7 2.068(6) . ?
Zn1 N3 2.250(6) . ?
C1 N1 1.349(9) . ?
C1 C2 1.381(10) . ?
C1 H1 0.9500 . ?
C2 C3 1.375(11) . ?
C2 H2 0.9500 . ?
C3 C4 1.378(11) . ?
C3 H3 0.9500 . ?
C4 C5 1.390(10) . ?
C4 H4 0.9500 . ?
C5 N1 1.347(9) . ?
C5 C6 1.503(10) . ?
C6 N3 1.483(9) . ?
C6 H6A 0.9900 . ?
C6 H6B 0.9900 . ?
C7 N2 1.339(10) . ?
C7 C8 1.381(11) . ?
C7 H7 0.9500 . ?
C8 C9 1.374(12) . ?
C8 H8 0.9500 . ?
C9 C10 1.389(11) . ?
C9 H9 0.9500 . ?
C10 C11 1.387(10) . ?
C10 H10 0.9500 . ?
C11 N2 1.343(9) . ?
C11 C12 1.511(10) . ?
C12 N3 1.479(9) . ?
C12 H12A 0.9900 . ?
C12 H12B 0.9900 . ?
C13 N3 1.484(9) . ?
C13 C14 1.527(11) . ?
C13 H13A 0.9900 . ?
C13 H13B 0.9900 . ?
C14 N4 1.462(9) . ?
C14 H14A 0.9900 . ?
C14 H14B 0.9900 . ?
C15 N4 1.340(9) . ?
C15 C16 1.380(10) . ?
C15 H15 0.9500 . ?
C16 N6 1.351(9) . ?
C16 C17 1.474(10) . ?
C17 C23 1.387(11) . ?
C17 C18 1.395(11) . ?
C18 C19 1.385(11) . ?
C18 H18 0.9500 . ?
C19 C20 1.372(11) . ?
C19 H19 0.9500 . ?
C20 C22 1.385(11) . ?
C20 Br2 1.903(7) . ?
C22 C23 1.385(11) . ?
C22 H22 0.9500 . ?
C23 H23 0.9500 . ?
N4 N5 1.344(8) . ?
N5 N6 1.313(8) . ?
N7 C24 1.119(9) . ?
C24 C25 1.463(10) . ?
C25 H25A 0.9800 . ?
C25 H25B 0.9800 . ?
C25 H25C 0.9800 . ?
Cl1 O4 1.385(7) . ?
Cl1 O2 1.400(7) . ?
Cl1 O3 1.422(7) . ?
Cl1 O1 1.426(8) . ?
Cl2 O8 1.348(9) . ?
Cl2 O7 1.383(8) . ?
Cl2 O6 1.392(8) . ?
Cl2 O5 1.446(6) . ?

loop_
_geom_torsion_atom_site_label_1
_geom_torsion_atom_site_label_2
_geom_torsion_atom_site_label_3
_geom_torsion_atom_site_label_4
_geom_torsion
_geom_torsion_site_symmetry_1
_geom_torsion_site_symmetry_2
_geom_torsion_site_symmetry_3
_geom_torsion_site_symmetry_4
_geom_torsion_publ_flag
N1 C1 C2 C3 2.1(11) . . . . ?
C1 C2 C3 C4 -2.1(11) . . . . ?
C2 C3 C4 C5 -0.6(11) . . . . ?
C3 C4 C5 N1 3.4(10) . . . . ?
C3 C4 C5 C6 -173.0(7) . . . . ?
N1 C5 C6 N3 29.4(9) . . . . ?
C4 C5 C6 N3 -154.1(6) . . . . ?
N2 C7 C8 C9 -0.8(12) . . . . ?
C7 C8 C9 C10 0.5(12) . . . . ?
C8 C9 C10 C11 0.5(11) . . . . ?
C9 C10 C11 N2 -1.3(11) . . . . ?
C9 C10 C11 C12 -177.1(7) . . . . ?
N2 C11 C12 N3 38.4(9) . . . . ?
C10 C11 C12 N3 -145.6(7) . . . . ?
N3 C13 C14 N4 74.8(8) . . . . ?
N4 C15 C16 N6 0.1(8) . . . . ?
N4 C15 C16 C17 178.4(7) . . . . ?
N6 C16 C17 C23 13.2(10) . . . . ?
C15 C16 C17 C23 -165.0(7) . . . . ?
N6 C16 C17 C18 -168.7(7) . . . . ?
C15 C16 C17 C18 13.1(11) . . . . ?
C23 C17 C18 C19 -0.2(11) . . . . ?
C16 C17 C18 C19 -178.4(7) . . . . ?
C17 C18 C19 C20 -0.7(12) . . . . ?
C18 C19 C20 C22 1.5(12) . . . . ?
C18 C19 C20 Br2 179.5(6) . . . . ?
C19 C20 C22 C23 -1.4(12) . . . . ?
Br2 C20 C22 C23 -179.4(6) . . . . ?
C20 C22 C23 C17 0.5(12) . . . . ?
C18 C17 C23 C22 0.3(11) . . . . ?
C16 C17 C23 C22 178.5(7) . . . . ?
C2 C1 N1 C5 0.7(11) . . . . ?
C2 C1 N1 Zn1 -171.7(6) . . . . ?
C4 C5 N1 C1 -3.5(10) . . . . ?
C6 C5 N1 C1 173.1(6) . . . . ?
C4 C5 N1 Zn1 169.3(5) . . . . ?
C6 C5 N1 Zn1 -14.1(8) . . . . ?
N2 Zn1 N1 C1 100.1(6) . . . . ?
N5 Zn1 N1 C1 -107.1(6) . . . . ?
N7 Zn1 N1 C1 -5.9(6) . . . . ?
N3 Zn1 N1 C1 170.4(6) . . . . ?
N2 Zn1 N1 C5 -72.5(5) . . . . ?
N5 Zn1 N1 C5 80.3(6) . . . . ?
N7 Zn1 N1 C5 -178.5(5) . . . . ?
N3 Zn1 N1 C5 -2.2(5) . . . . ?
C8 C7 N2 C11 0.0(11) . . . . ?
C8 C7 N2 Zn1 -171.6(6) . . . . ?
C10 C11 N2 C7 1.1(11) . . . . ?
C12 C11 N2 C7 177.2(7) . . . . ?
C10 C11 N2 Zn1 173.4(6) . . . . ?
C12 C11 N2 Zn1 -10.5(8) . . . . ?
N1 Zn1 N2 C7 -129.2(6) . . . . ?
N5 Zn1 N2 C7 72.0(6) . . . . ?
N7 Zn1 N2 C7 -24.1(6) . . . . ?
N3 Zn1 N2 C7 161.0(6) . . . . ?
N1 Zn1 N2 C11 58.9(6) . . . . ?
N5 Zn1 N2 C11 -99.9(5) . . . . ?
N7 Zn1 N2 C11 164.0(5) . . . . ?
N3 Zn1 N2 C11 -10.9(5) . . . . ?
C11 C12 N3 C6 -155.5(6) . . . . ?
C11 C12 N3 C13 80.9(7) . . . . ?
C11 C12 N3 Zn1 -41.8(6) . . . . ?
C5 C6 N3 C12 81.5(7) . . . . ?
C5 C6 N3 C13 -155.7(6) . . . . ?
C5 C6 N3 Zn1 -28.2(7) . . . . ?
C14 C13 N3 C12 -163.9(6) . . . . ?
C14 C13 N3 C6 74.0(7) . . . . ?
C14 C13 N3 Zn1 -49.4(7) . . . . ?
N2 Zn1 N3 C12 28.5(4) . . . . ?
N1 Zn1 N3 C12 -97.6(4) . . . . ?
N5 Zn1 N3 C12 132.1(4) . . . . ?
N2 Zn1 N3 C6 143.3(5) . . . . ?
N1 Zn1 N3 C6 17.2(4) . . . . ?
N5 Zn1 N3 C6 -113.1(5) . . . . ?
N2 Zn1 N3 C13 -91.1(5) . . . . ?
N1 Zn1 N3 C13 142.7(5) . . . . ?
N5 Zn1 N3 C13 12.5(5) . . . . ?
C16 C15 N4 N5 0.9(8) . . . . ?
C16 C15 N4 C14 178.8(6) . . . . ?
C13 C14 N4 C15 126.0(7) . . . . ?
C13 C14 N4 N5 -56.4(9) . . . . ?
C15 N4 N5 N6 -1.6(8) . . . . ?
C14 N4 N5 N6 -179.6(6) . . . . ?
C15 N4 N5 Zn1 -165.7(5) . . . . ?
C14 N4 N5 Zn1 16.3(9) . . . . ?
N2 Zn1 N5 N6 -77.8(5) . . . . ?
N1 Zn1 N5 N6 125.6(5) . . . . ?
N7 Zn1 N5 N6 22.7(6) . . . . ?
N3 Zn1 N5 N6 -157.7(5) . . . . ?
N2 Zn1 N5 N4 84.6(6) . . . . ?
N1 Zn1 N5 N4 -72.0(6) . . . . ?
N7 Zn1 N5 N4 -175.0(6) . . . . ?
N3 Zn1 N5 N4 4.6(6) . . . . ?
N4 N5 N6 C16 1.6(7) . . . . ?
Zn1 N5 N6 C16 166.7(5) . . . . ?
C15 C16 N6 N5 -1.0(8) . . . . ?
C17 C16 N6 N5 -179.5(6) . . . . ?
